data_4021337
loop_
_publ_author_name
'Alan R. Katritzky'
'Kavita Manju'
'Anna V. Gromova'
'Peter J. Steel'

_publ_section_title
;
 \b-Acylvinyl Anion and Dianion Equivalents:
 Lithiation of 1-[(2EZ)-3-Chloroprop-2-enyl]-1H-1,2,3-benzotriazole:
 Preparation and Elaboration of 1-(2-Oxiranylvinyl)-1H-benzotriazoles
;
_journal_name_full 'Journal of Organic Chemistry'
_journal_page_first 6018
_journal_page_last 6023
_journal_paper_doi 10.1021/jo049818j
_journal_volume 69
_journal_year 2004
_chemical_formula_sum 'C23 H19 N3 O'
_chemical_formula_weight 353.41
_space_group_IT_number 2
_symmetry_cell_setting triclinic
_symmetry_space_group_name_Hall '-P 1'
_symmetry_space_group_name_H-M 'P -1'
_cell_angle_alpha 76.2060(10)
_cell_angle_beta 76.8860(10)
_cell_angle_gamma 72.7910(10)
_cell_formula_units_Z 2
_cell_length_a 7.6278(7)
_cell_length_b 9.6929(9)
_cell_length_c 13.3975(12)
_cell_measurement_temperature 163(2)
_cell_volume 905.77(14)
_diffrn_ambient_temperature 163(2)
_exptl_crystal_density_diffrn 1.296
_cod_depositor_comments
;
The following automatic conversions were performed:
'_symmetry_cell_setting' value 'Triclinic' changed to 'triclinic'
according to '/home/saulius/struct/CIF-dictionaries/cif_core.dic'
dictionary named 'cif_core.dic' version 2.4.1 from 2010-06-29.

Automatic conversion script
Id: cif_fix_enum 1527 2010-12-29 10:47:43Z saulius 
;
_cod_database_code 4021337

loop_
_symmetry_equiv_pos_as_xyz
'x, y, z'
'-x, -y, -z'

loop_
_atom_site_label
_atom_site_type_symbol
_atom_site_fract_x
_atom_site_fract_y
_atom_site_fract_z
_atom_site_U_iso_or_equiv
_atom_site_adp_type
_atom_site_occupancy
_atom_site_symmetry_multiplicity
_atom_site_calc_flag
_atom_site_refinement_flags
_atom_site_disorder_assembly
_atom_site_disorder_group
O1 O 0.4723(2) 0.15171(17) 0.87177(12) 0.0290(4) Uani 1 1 d . . .
C1 C 0.4136(3) -0.1818(3) 0.80830(18) 0.0259(6) Uani 1 1 d . . .
C2 C 0.4210(3) -0.0446(3) 0.80087(19) 0.0261(6) Uani 1 1 d . . .
H2A H 0.4423 0.0125 0.7332 0.031 Uiso 1 1 calc R . .
C3 C 0.3984(3) 0.0238(3) 0.89058(19) 0.0261(6) Uani 1 1 d . . .
H3A H 0.4164 -0.0456 0.9581 0.031 Uiso 1 1 calc R . .
C4 C 0.2718(3) 0.1717(2) 0.89940(18) 0.0256(6) Uani 1 1 d . . .
C11 C 0.3864(4) -0.2921(3) 0.90578(19) 0.0352(6) Uani 1 1 d . . .
H11A H 0.3973 -0.2550 0.9654 0.053 Uiso 1 1 calc R . .
H11B H 0.4815 -0.3847 0.8997 0.053 Uiso 1 1 calc R . .
H11C H 0.2625 -0.3090 0.9161 0.053 Uiso 1 1 calc R . .
N11 N 0.4226(3) -0.2333(2) 0.71570(15) 0.0270(5) Uani 1 1 d . . .
N12 N 0.4956(3) -0.3793(2) 0.71280(17) 0.0353(5) Uani 1 1 d . . .
N13 N 0.4859(3) -0.4031(2) 0.62371(17) 0.0379(6) Uani 1 1 d . . .
C13A C 0.4036(3) -0.2719(3) 0.56561(19) 0.0309(6) Uani 1 1 d . . .
C14 C 0.3568(4) -0.2440(3) 0.4670(2) 0.0394(7) Uani 1 1 d . . .
H14A H 0.3832 -0.3199 0.4281 0.047 Uiso 1 1 calc R . .
C15 C 0.2712(4) -0.1024(4) 0.4291(2) 0.0437(7) Uani 1 1 d . . .
H15A H 0.2380 -0.0790 0.3617 0.052 Uiso 1 1 calc R . .
C16 C 0.2307(4) 0.0099(3) 0.4868(2) 0.0406(7) Uani 1 1 d . . .
H16A H 0.1710 0.1071 0.4573 0.049 Uiso 1 1 calc R . .
C17 C 0.2747(3) -0.0167(3) 0.5848(2) 0.0324(6) Uani 1 1 d . . .
H17A H 0.2465 0.0593 0.6239 0.039 Uiso 1 1 calc R . .
C17A C 0.3628(3) -0.1610(3) 0.62329(18) 0.0258(6) Uani 1 1 d . . .
C41 C 0.1907(3) 0.2042(2) 1.00688(18) 0.0237(6) Uani 1 1 d . . .
C42 C 0.1785(4) 0.3389(3) 1.0286(2) 0.0348(6) Uani 1 1 d . . .
H42A H 0.2179 0.4129 0.9752 0.042 Uiso 1 1 calc R . .
C43 C 0.1079(4) 0.3660(3) 1.1297(2) 0.0462(8) Uani 1 1 d . . .
H43A H 0.1014 0.4579 1.1456 0.055 Uiso 1 1 calc R . .
C44 C 0.0475(4) 0.2588(3) 1.2064(2) 0.0418(7) Uani 1 1 d . . .
H44A H -0.0009 0.2774 1.2752 0.050 Uiso 1 1 calc R . .
C45 C 0.0571(4) 0.1273(3) 1.1841(2) 0.0410(7) Uani 1 1 d . . .
H45A H 0.0140 0.0541 1.2368 0.049 Uiso 1 1 calc R . .
C46 C 0.1292(3) 0.1003(3) 1.08510(19) 0.0333(6) Uani 1 1 d . . .
H46A H 0.1369 0.0074 1.0702 0.040 Uiso 1 1 calc R . .
C51 C 0.1645(3) 0.2559(2) 0.81378(18) 0.0251(6) Uani 1 1 d . . .
C52 C 0.2452(4) 0.3321(3) 0.72414(19) 0.0332(6) Uani 1 1 d . . .
H52A H 0.3714 0.3341 0.7164 0.040 Uiso 1 1 calc R . .
C53 C 0.1450(4) 0.4058(3) 0.6451(2) 0.0414(7) Uani 1 1 d . . .
H53A H 0.2022 0.4584 0.5833 0.050 Uiso 1 1 calc R . .
C54 C -0.0374(4) 0.4031(3) 0.6554(2) 0.0398(7) Uani 1 1 d . . .
H54A H -0.1057 0.4531 0.6005 0.048 Uiso 1 1 calc R . .
C55 C -0.1211(4) 0.3285(3) 0.7449(2) 0.0355(6) Uani 1 1 d . . .
H55A H -0.2473 0.3266 0.7522 0.043 Uiso 1 1 calc R . .
C56 C -0.0208(3) 0.2561(3) 0.82419(19) 0.0297(6) Uani 1 1 d . . .
H56A H -0.0793 0.2058 0.8867 0.036 Uiso 1 1 calc R . .

loop_
_atom_site_aniso_label
_atom_site_aniso_U_11
_atom_site_aniso_U_22
_atom_site_aniso_U_33
_atom_site_aniso_U_23
_atom_site_aniso_U_13
_atom_site_aniso_U_12
O1 0.0263(9) 0.0289(9) 0.0338(10) -0.0078(8) -0.0064(7) -0.0075(7)
C1 0.0211(13) 0.0280(14) 0.0274(14) -0.0101(11) -0.0072(10) 0.0019(10)
C2 0.0248(13) 0.0259(14) 0.0256(13) -0.0066(11) -0.0066(10) -0.0005(10)
C3 0.0280(14) 0.0236(13) 0.0273(14) -0.0055(11) -0.0063(11) -0.0054(11)
C4 0.0252(13) 0.0246(13) 0.0284(14) -0.0057(11) -0.0054(11) -0.0071(11)
C11 0.0434(16) 0.0320(14) 0.0321(15) -0.0062(12) -0.0135(12) -0.0067(12)
N11 0.0277(11) 0.0245(11) 0.0302(12) -0.0117(9) -0.0067(9) -0.0019(9)
N12 0.0358(13) 0.0270(12) 0.0429(14) -0.0153(10) -0.0063(10) -0.0011(10)
N13 0.0387(13) 0.0420(14) 0.0389(14) -0.0226(11) -0.0025(11) -0.0103(11)
C13A 0.0258(14) 0.0394(16) 0.0308(15) -0.0156(13) 0.0013(11) -0.0105(12)
C14 0.0315(15) 0.062(2) 0.0324(16) -0.0233(14) 0.0031(12) -0.0183(14)
C15 0.0376(16) 0.074(2) 0.0254(15) -0.0128(15) -0.0042(12) -0.0219(16)
C16 0.0345(16) 0.0520(18) 0.0322(16) 0.0005(14) -0.0085(12) -0.0106(13)
C17 0.0268(14) 0.0378(16) 0.0321(15) -0.0071(12) -0.0041(12) -0.0077(12)
C17A 0.0198(13) 0.0338(15) 0.0244(13) -0.0087(11) -0.0018(10) -0.0066(11)
C41 0.0220(13) 0.0239(13) 0.0259(13) -0.0056(11) -0.0093(10) -0.0021(10)
C42 0.0429(16) 0.0284(14) 0.0346(16) -0.0083(12) -0.0120(13) -0.0054(12)
C43 0.0479(18) 0.0381(17) 0.057(2) -0.0288(15) -0.0162(15) 0.0043(14)
C44 0.0372(16) 0.059(2) 0.0258(15) -0.0116(14) -0.0075(12) -0.0018(14)
C45 0.0365(16) 0.0439(17) 0.0350(17) -0.0053(13) -0.0039(13) -0.0022(13)
C46 0.0333(15) 0.0309(14) 0.0323(15) -0.0046(12) -0.0030(12) -0.0061(12)
C51 0.0286(14) 0.0205(12) 0.0273(14) -0.0092(11) -0.0080(11) -0.0018(10)
C52 0.0297(14) 0.0384(15) 0.0290(15) -0.0037(12) -0.0038(12) -0.0078(12)
C53 0.0459(18) 0.0458(17) 0.0271(15) 0.0040(13) -0.0078(13) -0.0107(14)
C54 0.0425(18) 0.0417(16) 0.0353(16) -0.0039(13) -0.0188(13) -0.0040(13)
C55 0.0316(15) 0.0379(15) 0.0417(17) -0.0115(13) -0.0127(13) -0.0075(12)
C56 0.0357(15) 0.0250(13) 0.0304(14) -0.0059(11) -0.0046(12) -0.0111(11)

loop_
_geom_bond_atom_site_label_1
_geom_bond_atom_site_label_2
_geom_bond_distance
_geom_bond_site_symmetry_2
_geom_bond_publ_flag
O1 C4 1.454(3) . ?
O1 C3 1.456(3) . ?
C1 C2 1.326(3) . ?
C1 N11 1.425(3) . ?
C1 C11 1.495(3) . ?
C2 C3 1.460(3) . ?
C2 H2A 0.9500 . ?
C3 C4 1.487(3) . ?
C3 H3A 1.0000 . ?
C4 C51 1.495(3) . ?
C4 C41 1.501(3) . ?
C11 H11A 0.9800 . ?
C11 H11B 0.9800 . ?
C11 H11C 0.9800 . ?
N11 N12 1.365(3) . ?
N11 C17A 1.373(3) . ?
N12 N13 1.291(3) . ?
N13 C13A 1.377(3) . ?
C13A C14 1.390(4) . ?
C13A C17A 1.392(3) . ?
C14 C15 1.363(4) . ?
C14 H14A 0.9500 . ?
C15 C16 1.404(4) . ?
C15 H15A 0.9500 . ?
C16 C17 1.374(4) . ?
C16 H16A 0.9500 . ?
C17 C17A 1.390(3) . ?
C17 H17A 0.9500 . ?
C41 C46 1.373(3) . ?
C41 C42 1.376(3) . ?
C42 C43 1.396(4) . ?
C42 H42A 0.9500 . ?
C43 C44 1.381(4) . ?
C43 H43A 0.9500 . ?
C44 C45 1.355(4) . ?
C44 H44A 0.9500 . ?
C45 C46 1.371(4) . ?
C45 H45A 0.9500 . ?
C46 H46A 0.9500 . ?
C51 C52 1.370(3) . ?
C51 C56 1.388(3) . ?
C52 C53 1.379(4) . ?
C52 H52A 0.9500 . ?
C53 C54 1.374(4) . ?
C53 H53A 0.9500 . ?
C54 C55 1.372(4) . ?
C54 H54A 0.9500 . ?
C55 C56 1.379(4) . ?
C55 H55A 0.9500 . ?
C56 H56A 0.9500 . ?

loop_
_cod_related_entry_id
_cod_related_entry_database
_cod_related_entry_code
1 ChemSpider 4746547
